data_1542272
loop_
_publ_author_name
'Beaumier, Evan P.'
'Billow, Brennan S.'
'Singh, Amrendra K.'
'Biros, Shannon M.'
'Odom, Aaron L.'

_publ_section_title
;
 A complex with nitrogen single, double, and triple bonds to the same
 chromium atom: synthesis, structure, and reactivity
;
_journal_issue 4
_journal_name_full 'Chem. Sci.'
_journal_page_first 2532
_journal_paper_doi 10.1039/C5SC04608D
_journal_volume 7
_journal_year 2016
_chemical_formula_moiety '2(C18 H33 Cr N4), 2(C18 H36 K N2 O6), C5 H12'
_chemical_formula_sum 'C77 H150 Cr2 K2 N12 O12'
_chemical_formula_weight 1618.28
_chemical_name_systematic
;
 ?
;
_chemical_properties_physical 'Air-sensitive, Moisture-sensitive'
_space_group_crystal_system triclinic
_space_group_IT_number 2
_space_group_name_Hall '-P 1'
_space_group_name_H-M_alt 'P -1'
_symmetry_space_group_name_Hall '-P 1'
_symmetry_space_group_name_H-M 'P -1'
_atom_sites_solution_hydrogens geom
_audit_creation_date 2015-09-29
_audit_creation_method
;
Olex2 1.2
(compiled 2015.01.26 svn.r3150 for OlexSys, GUI svn.r4998)
;
_audit_update_record
;
2015-09-30 deposited with the CCDC.
2016-01-05 downloaded from the CCDC.
;
_cell_angle_alpha 117.7400(10)
_cell_angle_beta 103.5150(10)
_cell_angle_gamma 90.4210(10)
_cell_formula_units_Z 1
_cell_length_a 13.5650(11)
_cell_length_b 13.6133(11)
_cell_length_c 14.3228(11)
_cell_measurement_reflns_used 9934
_cell_measurement_temperature 173(2)
_cell_measurement_theta_max 25.277
_cell_measurement_theta_min 2.171
_cell_volume 2255.3(3)
_computing_cell_refinement 'SAINT v8.34A (Bruker, 2013)'
_computing_data_reduction 'SAINT v8.34A (Bruker, 2013)'
_computing_molecular_graphics 'Olex2 (Dolomanov et al., 2009)'
_computing_publication_material 'Olex2 (Dolomanov et al., 2009)'
_computing_structure_refinement 'ShelXL (Sheldrick, 2008)'
_diffrn_ambient_temperature 173.15
_diffrn_detector_area_resol_mean 8
_diffrn_measured_fraction_theta_full 1.000
_diffrn_measured_fraction_theta_max 0.996
_diffrn_measurement_device_type 'Bruker APEX-II CCD'
_diffrn_measurement_method '\f and \w scans'
_diffrn_radiation_monochromator graphite
_diffrn_radiation_type MoK\a
_diffrn_radiation_wavelength 0.71073
_diffrn_reflns_av_R_equivalents 0.0513
_diffrn_reflns_av_unetI/netI 0.0444
_diffrn_reflns_Laue_measured_fraction_full 1.000
_diffrn_reflns_Laue_measured_fraction_max 0.996
_diffrn_reflns_limit_h_max 16
_diffrn_reflns_limit_h_min -16
_diffrn_reflns_limit_k_max 16
_diffrn_reflns_limit_k_min -16
_diffrn_reflns_limit_l_max 17
_diffrn_reflns_limit_l_min -17
_diffrn_reflns_number 38126
_diffrn_reflns_point_group_measured_fraction_full 1.000
_diffrn_reflns_point_group_measured_fraction_max 0.996
_diffrn_reflns_theta_full 25.242
_diffrn_reflns_theta_max 25.423
_diffrn_reflns_theta_min 1.667
_diffrn_source 'sealed tube'
_diffrn_standards_number 0
_exptl_absorpt_coefficient_mu 0.393
_exptl_absorpt_correction_T_max 0.7452
_exptl_absorpt_correction_T_min 0.7027
_exptl_absorpt_correction_type multi-scan
_exptl_absorpt_process_details
;
SADABS-2014/5 (Bruker,2014/5) was used for absorption correction.
wR2(int) was 0.0959 before and 0.0534 after correction.
The Ratio of minimum to maximum transmission is 0.9430.
The \l/2 correction factor is 0.00150.
;
_exptl_crystal_colour orange
_exptl_crystal_colour_primary orange
_exptl_crystal_density_diffrn 1.192
_exptl_crystal_description plate
_exptl_crystal_F_000 878
_exptl_crystal_size_max 0.356
_exptl_crystal_size_mid 0.176
_exptl_crystal_size_min 0.132
_refine_diff_density_max 0.855
_refine_diff_density_min -0.707
_refine_diff_density_rms 0.063
_refine_ls_extinction_method none
_refine_ls_goodness_of_fit_ref 1.030
_refine_ls_hydrogen_treatment constr
_refine_ls_matrix_type full
_refine_ls_number_parameters 499
_refine_ls_number_reflns 8312
_refine_ls_number_restraints 115
_refine_ls_restrained_S_all 1.025
_refine_ls_R_factor_all 0.0771
_refine_ls_R_factor_gt 0.0507
_refine_ls_shift/su_max 0.000
_refine_ls_shift/su_mean 0.000
_refine_ls_structure_factor_coef Fsqd
_refine_ls_weighting_details 'w=1/[\s^2^(Fo^2^)+(0.0786P)^2^+1.0267P] where P=(Fo^2^+2Fc^2^)/3'
_refine_ls_weighting_scheme calc
_refine_ls_wR_factor_gt 0.1309
_refine_ls_wR_factor_ref 0.1512
_reflns_Friedel_coverage 0.000
_reflns_number_gt 5988
_reflns_number_total 8312
_reflns_threshold_expression 'I > 2\s(I)'
_cod_data_source_file c5sc04608d2.cif
_cod_data_source_block CrN123
_cod_depositor_comments 'Adding full bibliography for 1542271--1542274.cif.'
_cod_database_code 1542272
_shelxl_version_number 2013-3
_shelx_space_group_comment
;
The symmetry employed for this shelxl refinement is uniquely defined
by the following loop, which should always be used as a source of
symmetry information in preference to the above space-group names.
They are only intended as comments.
;
_shelx_estimated_absorpt_t_max 0.950
_shelx_estimated_absorpt_t_min 0.873
_olex2_refinement_description
;
1. Fixed Uiso
 At 1.2 times of:
  All C(H) groups, All C(H,H) groups
 At 1.5 times of:
  All C(H,H,H) groups
2. Restrained distances
 C1S-C2S = C2S-C3S = C3S-C4S = C4S-C5S
 1.5 with sigma of 0.001
 C1R-C2R = C2R-C3R = C3R-C4R = C4R-C5R
 1.5 with sigma of 0.001
 C9C-C1S
 -4 with sigma of 0.02
 H1SC-H17D_$1
 -2.05 with sigma of 0.002
 H1SA-H3CB_$2
 -2.05 with sigma of 0.002
 H3RA-H9CB_$3
 -2.05 with sigma of 0.002
 H4SB-H9CB_$3
 -2.05 with sigma of 0.002
 H1RC-H18D_$1
 -2.05 with sigma of 0.002
 C1S-C3S = C2S-C4S = C3S-C5S
 2.5 with sigma of 0.002
 C1R-C3R = C2R-C4R = C3R-C5R
 2.5 with sigma of 0.002
3. Rigid bond restraints
 C3S, C1S, C2S, C4S, C5S
 with sigma for 1-2 distances of 0.01 and sigma for 1-3 distances of 0.01
 C3R, C1R, C2R, C4R, C5R
 with sigma for 1-2 distances of 0.01 and sigma for 1-3 distances of 0.01
4. Uiso/Uaniso restraints and constraints
C3R \\sim C1R \\sim C2R \\sim C4R \\sim C5R: within 1.7A with sigma of 0.02 and
sigma for terminal atoms of 0.04
C3S \\sim C5S: within 1.7A with sigma of 0.02 and sigma for terminal atoms of
0.04
Uanis(C1S) \\sim Ueq, Uanis(C2S) \\sim Ueq, Uanis(C3S) \\sim Ueq, Uanis(C4S)
\\sim Ueq, Uanis(C5S) \\sim Ueq: with sigma of 0.025 and sigma for terminal
atoms of 0.05
Uanis(C2R) \\sim Ueq, Uanis(C2R) \\sim Ueq, Uanis(C3R) \\sim Ueq, Uanis(C4R)
\\sim Ueq, Uanis(C5R) \\sim Ueq: with sigma of 0.025 and sigma for terminal
atoms of 0.05
Uanis(C1S) = Uanis(C1R) = Uanis(C2S) = Uanis(C2R) = Uanis(C3S) = Uanis(C3R) =
Uanis(C4S) = Uanis(C4R) = Uanis(C5S) = Uanis(C5R)
5. Same fragment restrains
{C3R, C1R, C2R, C4R, C5R} sigma for 1-2: 0.01, 1-3: 0.01
as
{C3S, C1S, C2S, C4S, C5S}
6. Others
 Fixed Sof: C3R(0.25) H3RA(0.25) H3RB(0.25) C1R(0.25) H1RA(0.25) H1RB(0.25)
 H1RC(0.25) C2R(0.25) H2RA(0.25) H2RB(0.25) C4R(0.25) H4RA(0.25) H4RB(0.25)
 C5R(0.25) H5RA(0.25) H5RB(0.25) H5RC(0.25) C3S(0.25) H3SA(0.25) H3SB(0.25)
 C1S(0.25) H1SA(0.25) H1SB(0.25) H1SC(0.25) C2S(0.25) H2SA(0.25) H2SB(0.25)
 C4S(0.25) H4SA(0.25) H4SB(0.25) C5S(0.25) H5SA(0.25) H5SB(0.25) H5SC(0.25)
7.a Ternary CH refined with riding coordinates:
 C7(H7), C10(H10), C13(H13), C16(H16)
7.b Secondary CH2 refined with riding coordinates:
 C1C(H1CA,H1CB), C2C(H2CA,H2CB), C3C(H3CA,H3CB), C4C(H4CA,H4CB), C5C(H5CA,
 H5CB), C6C(H6CA,H6CB), C7C(H7CA,H7CB), C8C(H8CA,H8CB), C9C(H9CA,H9CB),
 C10C(H10A,H10B), C11C(H11A,H11B), C12C(H12A,H12B), C13C(H13A,H13B), C14C(H14A,
 H14B), C15C(H15A,H15B), C16C(H16A,H16B), C17C(H17A,H17B), C18C(H18A,H18B),
 C3R(H3RA,H3RB), C2R(H2RA,H2RB), C4R(H4RA,H4RB), C3S(H3SA,H3SB), C2S(H2SA,H2SB),
  C4S(H4SA,H4SB)
7.c Aromatic/amide H refined with riding coordinates:
 C2(H2), C3(H3), C4(H4), C5(H5), C6(H6)
7.d Idealised Me refined as rotating group:
 C8(H8A,H8B,H8C), C9(H9A,H9B,H9C), C11(H11C,H11D,H11E), C12(H12C,H12D,H12E),
 C14(H14C,H14D,H14E), C15(H15C,H15D,H15E), C17(H17C,H17D,H17E), C18(H18C,H18D,
 H18E), C1R(H1RA,H1RB,H1RC), C5R(H5RA,H5RB,H5RC), C1S(H1SA,H1SB,H1SC), C5S(H5SA,
 H5SB,H5SC)
;
_olex2_diffrn_ambient_temperature_device 'Oxford Cryosystems'
_olex2_submission_special_instructions 'No special instructions were received'

loop_
_space_group_symop_operation_xyz
'x, y, z'
'-x, -y, -z'

loop_
_atom_site_label
_atom_site_type_symbol
_atom_site_fract_x
_atom_site_fract_y
_atom_site_fract_z
_atom_site_U_iso_or_equiv
_atom_site_adp_type
_atom_site_occupancy
_atom_site_site_symmetry_order
_atom_site_calc_flag
_atom_site_refinement_flags_posn
_atom_site_refinement_flags_adp
_atom_site_refinement_flags_occupancy
_atom_site_disorder_assembly
_atom_site_disorder_group
Cr1 Cr 0.31833(3) 0.33631(4) 0.15707(4) 0.03209(15) Uani 1 1 d . . . . .
N4 N 0.28476(18) 0.3188(2) 0.2455(2) 0.0379(6) Uani 1 1 d . . . . .
N1 N 0.21179(18) 0.3130(2) 0.05106(19) 0.0375(6) Uani 1 1 d . . . . .
N2 N 0.38523(18) 0.48255(19) 0.21769(19) 0.0366(6) Uani 1 1 d . . . . .
N3 N 0.40703(18) 0.23158(19) 0.1069(2) 0.0365(6) Uani 1 1 d . . . . .
C1 C 0.1100(2) 0.2761(2) 0.0186(2) 0.0347(6) Uani 1 1 d . . . . .
C2 C 0.0715(2) 0.1706(3) 0.0016(2) 0.0408(7) Uani 1 1 d . . . . .
H2 H 0.1177 0.1255 0.0186 0.049 Uiso 1 1 calc R . . . .
C3 C -0.0317(3) 0.1318(3) -0.0392(2) 0.0526(9) Uani 1 1 d . . . . .
H3 H -0.0554 0.0606 -0.0499 0.063 Uiso 1 1 calc R . . . .
C4 C -0.1013(3) 0.1955(4) -0.0647(3) 0.0610(10) Uani 1 1 d . . . . .
H4 H -0.1724 0.1685 -0.0927 0.073 Uiso 1 1 calc R . . . .
C5 C -0.0652(3) 0.2988(3) -0.0486(3) 0.0568(9) Uani 1 1 d . . . . .
H5 H -0.1121 0.3430 -0.0662 0.068 Uiso 1 1 calc R . . . .
C6 C 0.0374(2) 0.3389(3) -0.0075(2) 0.0438(8) Uani 1 1 d . . . . .
H6 H 0.0599 0.4107 0.0035 0.053 Uiso 1 1 calc R . . . .
C7 C 0.4369(2) 0.5577(3) 0.3330(2) 0.0435(7) Uani 1 1 d . . . . .
H7 H 0.4664 0.6282 0.3382 0.052 Uiso 1 1 calc R . . . .
C8 C 0.3652(3) 0.5898(3) 0.4072(3) 0.0671(11) Uani 1 1 d . . . . .
H8A H 0.3078 0.6207 0.3792 0.101 Uiso 1 1 calc GR . . . .
H8B H 0.4026 0.6461 0.4815 0.101 Uiso 1 1 calc GR . . . .
H8C H 0.3393 0.5232 0.4085 0.101 Uiso 1 1 calc GR . . . .
C9 C 0.5255(3) 0.5070(3) 0.3733(3) 0.0514(8) Uani 1 1 d . . . . .
H9A H 0.4993 0.4366 0.3677 0.077 Uiso 1 1 calc GR . . . .
H9B H 0.5606 0.5594 0.4498 0.077 Uiso 1 1 calc GR . . . .
H9C H 0.5737 0.4923 0.3284 0.077 Uiso 1 1 calc GR . . . .
C10 C 0.3741(3) 0.5329(3) 0.1451(3) 0.0523(9) Uani 1 1 d . . . . .
H10 H 0.3412 0.4714 0.0693 0.063 Uiso 1 1 calc R . . . .
C11 C 0.3034(3) 0.6209(4) 0.1704(5) 0.0905(15) Uani 1 1 d . . . . .
H11C H 0.2391 0.5907 0.1734 0.136 Uiso 1 1 calc GR . . . .
H11D H 0.2892 0.6431 0.1131 0.136 Uiso 1 1 calc GR . . . .
H11E H 0.3357 0.6864 0.2412 0.136 Uiso 1 1 calc GR . . . .
C12 C 0.4765(3) 0.5776(4) 0.1424(3) 0.0663(11) Uani 1 1 d . . . . .
H12C H 0.5076 0.6444 0.2125 0.099 Uiso 1 1 calc GR . . . .
H12D H 0.4653 0.5970 0.0832 0.099 Uiso 1 1 calc GR . . . .
H12E H 0.5222 0.5199 0.1297 0.099 Uiso 1 1 calc GR . . . .
C13 C 0.4487(2) 0.2383(3) 0.0244(2) 0.0408(7) Uani 1 1 d . . . . .
H13 H 0.4254 0.3059 0.0201 0.049 Uiso 1 1 calc R . . . .
C14 C 0.4077(3) 0.1395(3) -0.0904(3) 0.0613(10) Uani 1 1 d . . . . .
H14C H 0.4311 0.0711 -0.0916 0.092 Uiso 1 1 calc GR . . . .
H14D H 0.4329 0.1536 -0.1425 0.092 Uiso 1 1 calc GR . . . .
H14E H 0.3328 0.1304 -0.1110 0.092 Uiso 1 1 calc GR . . . .
C15 C 0.5651(2) 0.2589(3) 0.0582(3) 0.0538(9) Uani 1 1 d . . . . .
H15C H 0.5889 0.3282 0.1280 0.081 Uiso 1 1 calc GR . . . .
H15D H 0.5893 0.2656 0.0019 0.081 Uiso 1 1 calc GR . . . .
H15E H 0.5921 0.1960 0.0665 0.081 Uiso 1 1 calc GR . . . .
C16 C 0.4277(2) 0.1351(3) 0.1242(3) 0.0438(8) Uani 1 1 d . . . . .
H16 H 0.4785 0.0964 0.0835 0.053 Uiso 1 1 calc R . . . .
C17 C 0.3310(3) 0.0505(3) 0.0803(3) 0.0593(10) Uani 1 1 d . . . . .
H17C H 0.2798 0.0868 0.1187 0.089 Uiso 1 1 calc GR . . . .
H17D H 0.3483 -0.0131 0.0926 0.089 Uiso 1 1 calc DGR . . . .
H17E H 0.3033 0.0238 0.0017 0.089 Uiso 1 1 calc GR . . . .
C18 C 0.4744(3) 0.1721(3) 0.2450(3) 0.0524(9) Uani 1 1 d . . . . .
H18C H 0.5370 0.2245 0.2722 0.079 Uiso 1 1 calc GR . . . .
H18D H 0.4908 0.1065 0.2540 0.079 Uiso 1 1 calc DGR . . . .
H18E H 0.4254 0.2091 0.2865 0.079 Uiso 1 1 calc GR . . . .
K1 K -0.00208(5) 0.73682(5) 0.47569(5) 0.03248(17) Uani 1 1 d . . . . .
O1C O -0.19809(15) 0.79780(16) 0.51450(16) 0.0379(5) Uani 1 1 d . . . . .
O2C O -0.03807(14) 0.79757(15) 0.67868(15) 0.0356(5) Uani 1 1 d . . . . .
O3C O 0.16818(17) 0.90320(17) 0.54484(18) 0.0472(5) Uani 1 1 d . . . . .
O4C O 0.01624(18) 0.83328(17) 0.34679(17) 0.0498(6) Uani 1 1 d . . . . .
O5C O 0.12645(15) 0.57560(15) 0.45800(16) 0.0369(5) Uani 1 1 d . . . . .
O6C O -0.05975(15) 0.51809(16) 0.29377(15) 0.0395(5) Uani 1 1 d . . . . .
N1C N -0.1770(2) 0.6960(2) 0.2878(2) 0.0434(6) Uani 1 1 d . . . . .
N2C N 0.17455(18) 0.77823(19) 0.6672(2) 0.0373(6) Uani 1 1 d . . . . .
C1C C -0.2575(3) 0.7599(3) 0.3288(3) 0.0531(9) Uani 1 1 d . . . . .
H1CA H -0.3202 0.7351 0.2674 0.064 Uiso 1 1 calc R . . . .
H1CB H -0.2361 0.8400 0.3548 0.064 Uiso 1 1 calc R . . . .
C2C C -0.2830(2) 0.7483(3) 0.4206(3) 0.0528(9) Uani 1 1 d . . . . .
H2CA H -0.3436 0.7858 0.4379 0.063 Uiso 1 1 calc R . . . .
H2CB H -0.2995 0.6681 0.3980 0.063 Uiso 1 1 calc R . . . .
C3C C -0.2170(2) 0.7831(3) 0.6012(2) 0.0396(7) Uani 1 1 d . . . . .
H3CA H -0.2255 0.7023 0.5792 0.048 Uiso 1 1 calc R . . . .
H3CB H -0.2809 0.8130 0.6172 0.048 Uiso 1 1 calc DR . . . .
C4C C -0.1295(2) 0.8431(3) 0.7009(2) 0.0392(7) Uani 1 1 d . . . . .
H4CA H -0.1210 0.9239 0.7229 0.047 Uiso 1 1 calc R . . . .
H4CB H -0.1435 0.8351 0.7620 0.047 Uiso 1 1 calc R . . . .
C5C C 0.0453(2) 0.8464(3) 0.7743(2) 0.0441(8) Uani 1 1 d . . . . .
H5CA H 0.0243 0.8470 0.8362 0.053 Uiso 1 1 calc R . . . .
H5CB H 0.0667 0.9248 0.7938 0.053 Uiso 1 1 calc R . . . .
C6C C 0.1331(2) 0.7799(3) 0.7536(2) 0.0430(7) Uani 1 1 d . . . . .
H6CA H 0.1888 0.8113 0.8225 0.052 Uiso 1 1 calc R . . . .
H6CB H 0.1102 0.7018 0.7338 0.052 Uiso 1 1 calc R . . . .
C7C C 0.2336(2) 0.8867(3) 0.7060(3) 0.0463(8) Uani 1 1 d . . . . .
H7CA H 0.2979 0.8952 0.7605 0.056 Uiso 1 1 calc R . . . .
H7CB H 0.1940 0.9469 0.7435 0.056 Uiso 1 1 calc R . . . .
C8C C 0.2594(2) 0.9015(3) 0.6171(3) 0.0521(9) Uani 1 1 d . . . . .
H8CA H 0.3055 0.9726 0.6494 0.062 Uiso 1 1 calc R . . . .
H8CB H 0.2954 0.8392 0.5759 0.062 Uiso 1 1 calc R . . . .
C9C C 0.1876(3) 0.9066(3) 0.4536(3) 0.0594(10) Uani 1 1 d D . . . .
H9CA H 0.2094 0.8349 0.4064 0.071 Uiso 1 1 calc R . . . .
H9CB H 0.2436 0.9676 0.4788 0.071 Uiso 1 1 calc DR . . . .
C10C C 0.0941(3) 0.9257(3) 0.3904(3) 0.0639(11) Uani 1 1 d . . . . .
H10A H 0.0703 0.9955 0.4385 0.077 Uiso 1 1 calc R . . . .
H10B H 0.1093 0.9343 0.3300 0.077 Uiso 1 1 calc R . . . .
C11C C -0.0736(3) 0.8426(3) 0.2794(3) 0.0559(9) Uani 1 1 d . . . . .
H11A H -0.0553 0.8639 0.2277 0.067 Uiso 1 1 calc R . . . .
H11B H -0.1095 0.9018 0.3252 0.067 Uiso 1 1 calc R . . . .
C12C C -0.1424(3) 0.7332(3) 0.2171(3) 0.0552(9) Uani 1 1 d . . . . .
H12A H -0.2033 0.7401 0.1677 0.066 Uiso 1 1 calc R . . . .
H12B H -0.1059 0.6751 0.1709 0.066 Uiso 1 1 calc R . . . .
C13C C 0.2398(2) 0.6884(3) 0.6343(3) 0.0432(7) Uani 1 1 d . . . . .
H13A H 0.2802 0.6867 0.7006 0.052 Uiso 1 1 calc R . . . .
H13B H 0.2884 0.7061 0.6008 0.052 Uiso 1 1 calc R . . . .
C14C C 0.1810(2) 0.5748(2) 0.5551(3) 0.0413(7) Uani 1 1 d . . . . .
H14A H 0.2285 0.5179 0.5378 0.050 Uiso 1 1 calc R . . . .
H14B H 0.1325 0.5553 0.5879 0.050 Uiso 1 1 calc R . . . .
C15C C 0.0928(2) 0.4646(2) 0.3698(3) 0.0411(7) Uani 1 1 d . . . . .
H15A H 0.0511 0.4224 0.3911 0.049 Uiso 1 1 calc R . . . .
H15B H 0.1527 0.4256 0.3529 0.049 Uiso 1 1 calc R . . . .
C16C C 0.0306(2) 0.4685(3) 0.2713(3) 0.0436(8) Uani 1 1 d . . . . .
H16A H 0.0713 0.5132 0.2517 0.052 Uiso 1 1 calc R . . . .
H16B H 0.0112 0.3917 0.2086 0.052 Uiso 1 1 calc R . . . .
C17C C -0.1313(3) 0.5026(3) 0.1965(2) 0.0492(8) Uani 1 1 d . . . . .
H17A H -0.1621 0.4230 0.1516 0.059 Uiso 1 1 calc R . . . .
H17B H -0.0959 0.5221 0.1531 0.059 Uiso 1 1 calc R . . . .
C18C C -0.2136(3) 0.5753(3) 0.2252(3) 0.0493(8) Uani 1 1 d . . . . .
H18A H -0.2650 0.5598 0.1567 0.059 Uiso 1 1 calc R . . . .
H18B H -0.2482 0.5545 0.2683 0.059 Uiso 1 1 calc R . . . .
C3R C 0.5328(10) 0.9978(13) 0.5041(8) 0.095(2) Uani 0.25 1 d D U P A -2
H3RA H 0.5912 1.0006 0.4744 0.114 Uiso 0.25 1 calc DR . P A -2
H3RB H 0.5222 0.9224 0.4970 0.114 Uiso 0.25 1 calc R . P A -2
C1R C 0.4156(12) 0.9341(17) 0.3176(9) 0.095(2) Uani 0.25 1 d D U P A -2
H1RA H 0.4600 0.8753 0.3062 0.143 Uiso 0.25 1 calc GR . P A -2
H1RB H 0.4278 0.9733 0.2780 0.143 Uiso 0.25 1 calc GR . P A -2
H1RC H 0.3439 0.9002 0.2903 0.143 Uiso 0.25 1 calc DGR . P A -2
C2R C 0.4387(11) 1.0157(13) 0.4375(10) 0.095(2) Uani 0.25 1 d D U P A -2
H2RA H 0.3796 1.0086 0.4645 0.114 Uiso 0.25 1 calc R . P A -2
H2RB H 0.4478 1.0927 0.4481 0.114 Uiso 0.25 1 calc R . P A -2
C4R C 0.5589(12) 1.0837(11) 0.6230(9) 0.095(2) Uani 0.25 1 d D U P A -2
H4RA H 0.4950 1.0988 0.6464 0.114 Uiso 0.25 1 calc R . P A -2
H4RB H 0.5912 1.1544 0.6326 0.114 Uiso 0.25 1 calc R . P A -2
C5R C 0.6299(13) 1.0472(14) 0.6947(10) 0.095(2) Uani 0.25 1 d D U P A -2
H5RA H 0.7009 1.0716 0.7026 0.143 Uiso 0.25 1 calc GR . P A -2
H5RB H 0.6186 0.9654 0.6615 0.143 Uiso 0.25 1 calc GR . P A -2
H5RC H 0.6166 1.0808 0.7670 0.143 Uiso 0.25 1 calc GR . P A -2
C3S C 0.4777(13) 1.0280(10) 0.4328(8) 0.095(2) Uani 0.25 1 d D U P B -1
H3SA H 0.4098 1.0475 0.4443 0.114 Uiso 0.25 1 calc R . P B -1
H3SB H 0.5158 1.0939 0.4387 0.114 Uiso 0.25 1 calc R . P B -1
C1S C 0.3532(9) 0.8962(15) 0.2551(11) 0.095(2) Uani 0.25 1 d D U P B -1
H1SA H 0.3202 0.9627 0.2643 0.143 Uiso 0.25 1 calc DGR . P B -1
H1SB H 0.3184 0.8546 0.2812 0.143 Uiso 0.25 1 calc GR . P B -1
H1SC H 0.3492 0.8482 0.1775 0.143 Uiso 0.25 1 calc DGR . P B -1
C2S C 0.4633(9) 0.9315(15) 0.3199(8) 0.095(2) Uani 0.25 1 d D U P B -1
H2SA H 0.4916 0.8671 0.3258 0.114 Uiso 0.25 1 calc R . P B -1
H2SB H 0.5024 0.9529 0.2803 0.114 Uiso 0.25 1 calc R . P B -1
C4S C 0.5345(4) 1.0030(13) 0.5209(9) 0.095(2) Uani 0.25 1 d D U P B -1
H4SA H 0.5130 0.9241 0.4996 0.114 Uiso 0.25 1 calc R . P B -1
H4SB H 0.6087 1.0117 0.5273 0.114 Uiso 0.25 1 calc DR . P B -1
C5S C 0.5163(14) 1.0779(14) 0.6302(8) 0.095(2) Uani 0.25 1 d D U P B -1
H5SA H 0.4609 1.1211 0.6212 0.143 Uiso 0.25 1 calc GR . P B -1
H5SB H 0.5789 1.1292 0.6796 0.143 Uiso 0.25 1 calc GR . P B -1
H5SC H 0.4972 1.0322 0.6612 0.143 Uiso 0.25 1 calc GR . P B -1

loop_
_atom_site_aniso_label
_atom_site_aniso_U_11
_atom_site_aniso_U_22
_atom_site_aniso_U_33
_atom_site_aniso_U_23
_atom_site_aniso_U_13
_atom_site_aniso_U_12
Cr1 0.0310(3) 0.0343(3) 0.0319(3) 0.0166(2) 0.0085(2) 0.00730(19)
N4 0.0363(14) 0.0410(14) 0.0411(14) 0.0225(12) 0.0128(11) 0.0095(11)
N1 0.0340(14) 0.0438(14) 0.0348(13) 0.0197(12) 0.0076(11) 0.0059(11)
N2 0.0365(14) 0.0381(13) 0.0345(13) 0.0184(11) 0.0058(11) 0.0048(11)
N3 0.0361(14) 0.0368(13) 0.0407(14) 0.0204(12) 0.0136(11) 0.0092(11)
C1 0.0363(17) 0.0441(17) 0.0208(14) 0.0123(13) 0.0094(12) 0.0090(13)
C2 0.0414(18) 0.0485(18) 0.0283(15) 0.0162(14) 0.0072(13) 0.0055(14)
C3 0.050(2) 0.065(2) 0.0302(17) 0.0140(16) 0.0088(15) -0.0090(18)
C4 0.0326(19) 0.095(3) 0.0348(19) 0.017(2) 0.0038(15) -0.0002(19)
C5 0.042(2) 0.082(3) 0.042(2) 0.0264(19) 0.0096(16) 0.0236(19)
C6 0.0452(19) 0.0533(19) 0.0322(16) 0.0181(15) 0.0141(14) 0.0176(15)
C7 0.0385(18) 0.0424(17) 0.0409(18) 0.0136(15) 0.0095(14) -0.0004(14)
C8 0.059(2) 0.069(3) 0.052(2) 0.0071(19) 0.0246(19) 0.0083(19)
C9 0.0435(19) 0.062(2) 0.0407(19) 0.0225(17) 0.0017(15) -0.0008(16)
C10 0.046(2) 0.054(2) 0.065(2) 0.0418(19) 0.0022(17) 0.0006(16)
C11 0.062(3) 0.094(3) 0.146(5) 0.088(3) 0.015(3) 0.023(2)
C12 0.069(3) 0.079(3) 0.070(3) 0.051(2) 0.020(2) 0.002(2)
C13 0.0417(18) 0.0440(17) 0.0386(17) 0.0193(15) 0.0152(14) 0.0147(14)
C14 0.072(3) 0.056(2) 0.043(2) 0.0145(17) 0.0136(18) 0.0150(19)
C15 0.044(2) 0.067(2) 0.057(2) 0.0311(19) 0.0227(17) 0.0108(17)
C16 0.0393(17) 0.0412(17) 0.058(2) 0.0272(16) 0.0182(15) 0.0166(14)
C17 0.056(2) 0.0408(19) 0.080(3) 0.0298(19) 0.015(2) 0.0063(16)
C18 0.047(2) 0.059(2) 0.062(2) 0.0415(19) 0.0055(17) 0.0118(16)
K1 0.0389(4) 0.0304(3) 0.0305(3) 0.0147(3) 0.0131(3) 0.0058(3)
O1C 0.0389(11) 0.0445(12) 0.0356(11) 0.0221(10) 0.0129(9) 0.0047(9)
O2C 0.0389(11) 0.0370(11) 0.0270(10) 0.0108(9) 0.0121(9) 0.0060(9)
O3C 0.0530(14) 0.0425(12) 0.0497(13) 0.0210(11) 0.0231(11) -0.0002(10)
O4C 0.0730(16) 0.0423(12) 0.0425(13) 0.0260(11) 0.0181(12) 0.0026(11)
O5C 0.0380(11) 0.0277(10) 0.0408(11) 0.0129(9) 0.0106(9) 0.0063(8)
O6C 0.0470(12) 0.0381(11) 0.0293(11) 0.0122(9) 0.0117(9) 0.0104(9)
N1C 0.0536(16) 0.0438(15) 0.0318(14) 0.0180(12) 0.0102(12) 0.0111(12)
N2C 0.0325(13) 0.0358(13) 0.0378(14) 0.0134(11) 0.0084(11) 0.0023(10)
C1C 0.047(2) 0.067(2) 0.0424(19) 0.0274(18) 0.0046(16) 0.0181(17)
C2C 0.0360(18) 0.066(2) 0.048(2) 0.0214(18) 0.0091(15) 0.0082(16)
C3C 0.0365(17) 0.0471(18) 0.0487(19) 0.0291(16) 0.0212(15) 0.0123(14)
C4C 0.0489(18) 0.0418(17) 0.0401(17) 0.0235(15) 0.0265(15) 0.0159(14)
C5C 0.0449(19) 0.0517(19) 0.0259(15) 0.0110(14) 0.0092(14) 0.0037(15)
C6C 0.0423(18) 0.0518(19) 0.0279(16) 0.0159(14) 0.0040(13) 0.0037(15)
C7C 0.0391(18) 0.0380(17) 0.0471(19) 0.0111(15) 0.0063(15) -0.0018(14)
C8C 0.0386(19) 0.0441(19) 0.070(2) 0.0236(18) 0.0178(17) -0.0010(15)
C9C 0.070(3) 0.054(2) 0.061(2) 0.0277(19) 0.030(2) -0.0072(19)
C10C 0.099(3) 0.048(2) 0.057(2) 0.0297(19) 0.035(2) -0.006(2)
C11C 0.088(3) 0.051(2) 0.044(2) 0.0296(17) 0.0300(19) 0.0184(19)
C12C 0.079(3) 0.060(2) 0.0347(18) 0.0289(17) 0.0150(17) 0.0145(19)
C13C 0.0347(17) 0.0436(18) 0.0458(18) 0.0186(15) 0.0071(14) 0.0085(14)
C14C 0.0402(17) 0.0383(17) 0.0478(19) 0.0225(15) 0.0120(15) 0.0099(14)
C15C 0.0425(18) 0.0258(15) 0.0501(19) 0.0122(14) 0.0170(15) 0.0079(13)
C16C 0.053(2) 0.0341(16) 0.0405(18) 0.0107(14) 0.0233(15) 0.0059(14)
C17C 0.068(2) 0.0392(17) 0.0278(16) 0.0098(14) 0.0043(15) 0.0053(16)
C18C 0.052(2) 0.0489(19) 0.0362(17) 0.0184(15) -0.0034(15) 0.0018(16)
C3R 0.063(4) 0.099(4) 0.141(5) 0.069(3) 0.032(4) -0.005(4)
C1R 0.063(4) 0.099(4) 0.141(5) 0.069(3) 0.032(4) -0.005(4)
C2R 0.063(4) 0.099(4) 0.141(5) 0.069(3) 0.032(4) -0.005(4)
C4R 0.063(4) 0.099(4) 0.141(5) 0.069(3) 0.032(4) -0.005(4)
C5R 0.063(4) 0.099(4) 0.141(5) 0.069(3) 0.032(4) -0.005(4)
C3S 0.063(4) 0.099(4) 0.141(5) 0.069(3) 0.032(4) -0.005(4)
C1S 0.063(4) 0.099(4) 0.141(5) 0.069(3) 0.032(4) -0.005(4)
C2S 0.063(4) 0.099(4) 0.141(5) 0.069(3) 0.032(4) -0.005(4)
C4S 0.063(4) 0.099(4) 0.141(5) 0.069(3) 0.032(4) -0.005(4)
C5S 0.063(4) 0.099(4) 0.141(5) 0.069(3) 0.032(4) -0.005(4)

loop_
_atom_type_symbol
_atom_type_description
_atom_type_scat_dispersion_real
_atom_type_scat_dispersion_imag
_atom_type_scat_source
C C 0.0033 0.0016 'International Tables Vol C Tables 4.2.6.8 and 6.1.1.4'
H H 0.0000 0.0000 'International Tables Vol C Tables 4.2.6.8 and 6.1.1.4'
Cr Cr 0.3209 0.6236 'International Tables Vol C Tables 4.2.6.8 and 6.1.1.4'
K K 0.2009 0.2494 'International Tables Vol C Tables 4.2.6.8 and 6.1.1.4'
N N 0.0061 0.0033 'International Tables Vol C Tables 4.2.6.8 and 6.1.1.4'
O O 0.0106 0.0060 'International Tables Vol C Tables 4.2.6.8 and 6.1.1.4'

loop_
_geom_angle_atom_site_label_1
_geom_angle_atom_site_label_2
_geom_angle_atom_site_label_3
_geom_angle
N4 Cr1 N1 109.66(12)
N4 Cr1 N2 110.69(12)
N4 Cr1 N3 105.87(11)
N1 Cr1 N2 109.47(11)
N1 Cr1 N3 110.59(11)
N3 Cr1 N2 110.52(10)
C1 N1 Cr1 139.0(2)
C7 N2 Cr1 126.93(19)
C7 N2 C10 115.5(2)
C10 N2 Cr1 117.1(2)
C13 N3 Cr1 113.30(18)
C13 N3 C16 116.0(2)
C16 N3 Cr1 129.94(19)
N1 C1 C2 122.7(3)
N1 C1 C6 120.8(3)
C6 C1 C2 116.4(3)
C1 C2 H2 119.3
C3 C2 C1 121.4(3)
C3 C2 H2 119.3
C2 C3 H3 119.6
C2 C3 C4 120.9(3)
C4 C3 H3 119.6
C3 C4 H4 120.7
C5 C4 C3 118.6(3)
C5 C4 H4 120.7
C4 C5 H5 119.4
C6 C5 C4 121.2(3)
C6 C5 H5 119.4
C1 C6 H6 119.2
C5 C6 C1 121.5(3)
C5 C6 H6 119.2
N2 C7 H7 107.4
N2 C7 C8 113.4(3)
N2 C7 C9 110.6(3)
C8 C7 H7 107.4
C9 C7 H7 107.4
C9 C7 C8 110.4(3)
C7 C8 H8A 109.5
C7 C8 H8B 109.5
C7 C8 H8C 109.5
H8A C8 H8B 109.5
H8A C8 H8C 109.5
H8B C8 H8C 109.5
C7 C9 H9A 109.5
C7 C9 H9B 109.5
C7 C9 H9C 109.5
H9A C9 H9B 109.5
H9A C9 H9C 109.5
H9B C9 H9C 109.5
N2 C10 H10 106.6
N2 C10 C11 112.3(3)
N2 C10 C12 113.1(3)
C11 C10 H10 106.6
C11 C10 C12 111.2(3)
C12 C10 H10 106.6
C10 C11 H11C 109.5
C10 C11 H11D 109.5
C10 C11 H11E 109.5
H11C C11 H11D 109.5
H11C C11 H11E 109.5
H11D C11 H11E 109.5
C10 C12 H12C 109.5
C10 C12 H12D 109.5
C10 C12 H12E 109.5
H12C C12 H12D 109.5
H12C C12 H12E 109.5
H12D C12 H12E 109.5
N3 C13 H13 106.1
N3 C13 C14 114.0(3)
N3 C13 C15 112.5(2)
C14 C13 H13 106.1
C15 C13 H13 106.1
C15 C13 C14 111.4(3)
C13 C14 H14C 109.5
C13 C14 H14D 109.5
C13 C14 H14E 109.5
H14C C14 H14D 109.5
H14C C14 H14E 109.5
H14D C14 H14E 109.5
C13 C15 H15C 109.5
C13 C15 H15D 109.5
C13 C15 H15E 109.5
H15C C15 H15D 109.5
H15C C15 H15E 109.5
H15D C15 H15E 109.5
N3 C16 H16 108.0
N3 C16 C17 112.1(3)
N3 C16 C18 111.0(3)
C17 C16 H16 108.0
C18 C16 H16 108.0
C18 C16 C17 109.7(3)
C16 C17 H17C 109.5
C16 C17 H17D 109.5
C16 C17 H17E 109.5
H17C C17 H17D 109.5
H17C C17 H17E 109.5
H17D C17 H17E 109.5
C16 C18 H18C 109.5
C16 C18 H18D 109.5
C16 C18 H18E 109.5
H18C C18 H18D 109.5
H18C C18 H18E 109.5
H18D C18 H18E 109.5
O1C K1 N1C 60.85(6)
O1C K1 N2C 118.82(6)
O2C K1 O1C 59.07(6)
O2C K1 O3C 99.22(6)
O2C K1 O6C 123.65(6)
O2C K1 N1C 119.04(7)
O2C K1 N2C 60.61(6)
O3C K1 O1C 121.53(6)
O3C K1 N1C 120.11(7)
O3C K1 N2C 60.15(6)
O4C K1 O1C 99.92(6)
O4C K1 O2C 139.11(6)
O4C K1 O3C 59.94(7)
O4C K1 O5C 112.71(7)
O4C K1 O6C 93.16(6)
O4C K1 N1C 61.04(7)
O4C K1 N2C 119.27(7)
O5C K1 O1C 142.72(6)
O5C K1 O2C 101.69(6)
O5C K1 O3C 91.26(6)
O5C K1 O6C 60.59(6)
O5C K1 N1C 120.17(7)
O5C K1 N2C 59.96(6)
O6C K1 O1C 101.48(6)
O6C K1 O3C 131.23(6)
O6C K1 N1C 60.62(6)
O6C K1 N2C 119.45(6)
N1C K1 N2C 179.63(7)
C2C O1C K1 115.40(17)
C2C O1C C3C 111.0(2)
C3C O1C K1 112.58(15)
C4C O2C K1 119.63(15)
C5C O2C K1 119.21(16)
C5C O2C C4C 111.3(2)
C8C O3C K1 117.52(17)
C9C O3C K1 110.46(19)
C9C O3C C8C 111.9(3)
C10C O4C K1 118.29(19)
C11C O4C K1 118.83(18)
C11C O4C C10C 112.6(3)
C14C O5C K1 118.41(16)
C14C O5C C15C 111.2(2)
C15C O5C K1 118.30(16)
C16C O6C K1 109.15(16)
C17C O6C K1 119.13(16)
C17C O6C C16C 111.5(2)
C1C N1C K1 109.18(17)
C1C N1C C12C 109.2(2)
C1C N1C C18C 111.1(3)
C12C N1C K1 109.27(19)
C18C N1C K1 108.42(17)
C18C N1C C12C 109.6(2)
C6C N2C K1 108.20(16)
C6C N2C C13C 109.5(2)
C7C N2C K1 108.42(18)
C7C N2C C6C 110.1(2)
C7C N2C C13C 110.3(2)
C13C N2C K1 110.28(17)
N1C C1C H1CA 108.7
N1C C1C H1CB 108.7
N1C C1C C2C 114.3(3)
H1CA C1C H1CB 107.6
C2C C1C H1CA 108.7
C2C C1C H1CB 108.7
O1C C2C C1C 109.3(3)
O1C C2C H2CA 109.8
O1C C2C H2CB 109.8
C1C C2C H2CA 109.8
C1C C2C H2CB 109.8
H2CA C2C H2CB 108.3
O1C C3C H3CA 109.8
O1C C3C H3CB 109.8
O1C C3C C4C 109.6(2)
H3CA C3C H3CB 108.2
C4C C3C H3CA 109.8
C4C C3C H3CB 109.8
O2C C4C C3C 109.7(2)
O2C C4C H4CA 109.7
O2C C4C H4CB 109.7
C3C C4C H4CA 109.7
C3C C4C H4CB 109.7
H4CA C4C H4CB 108.2
O2C C5C H5CA 109.8
O2C C5C H5CB 109.8
O2C C5C C6C 109.4(2)
H5CA C5C H5CB 108.2
C6C C5C H5CA 109.8
C6C C5C H5CB 109.8
N2C C6C C5C 114.7(2)
N2C C6C H6CA 108.6
N2C C6C H6CB 108.6
C5C C6C H6CA 108.6
C5C C6C H6CB 108.6
H6CA C6C H6CB 107.6
N2C C7C H7CA 108.8
N2C C7C H7CB 108.8
N2C C7C C8C 113.8(3)
H7CA C7C H7CB 107.7
C8C C7C H7CA 108.8
C8C C7C H7CB 108.8
O3C C8C C7C 109.8(3)
O3C C8C H8CA 109.7
O3C C8C H8CB 109.7
C7C C8C H8CA 109.7
C7C C8C H8CB 109.7
H8CA C8C H8CB 108.2
O3C C9C H9CA 109.7
O3C C9C H9CB 109.7
O3C C9C C10C 109.8(3)
H9CA C9C H9CB 108.2
C10C C9C H9CA 109.7
C10C C9C H9CB 109.7
O4C C10C C9C 109.5(3)
O4C C10C H10A 109.8
O4C C10C H10B 109.8
C9C C10C H10A 109.8
C9C C10C H10B 109.8
H10A C10C H10B 108.2
O4C C11C H11A 109.7
O4C C11C H11B 109.7
O4C C11C C12C 109.8(3)
H11A C11C H11B 108.2
C12C C11C H11A 109.7
C12C C11C H11B 109.7
N1C C12C C11C 113.7(3)
N1C C12C H12A 108.8
N1C C12C H12B 108.8
C11C C12C H12A 108.8
C11C C12C H12B 108.8
H12A C12C H12B 107.7
N2C C13C H13A 108.8
N2C C13C H13B 108.8
N2C C13C C14C 113.6(2)
H13A C13C H13B 107.7
C14C C13C H13A 108.8
C14C C13C H13B 108.8
O5C C14C C13C 109.0(2)
O5C C14C H14A 109.9
O5C C14C H14B 109.9
C13C C14C H14A 109.9
C13C C14C H14B 109.9
H14A C14C H14B 108.3
O5C C15C H15A 109.7
O5C C15C H15B 109.7
O5C C15C C16C 109.7(2)
H15A C15C H15B 108.2
C16C C15C H15A 109.7
C16C C15C H15B 109.7
O6C C16C C15C 109.6(2)
O6C C16C H16A 109.8
O6C C16C H16B 109.8
C15C C16C H16A 109.8
C15C C16C H16B 109.8
H16A C16C H16B 108.2
O6C C17C H17A 109.7
O6C C17C H17B 109.7
O6C C17C C18C 109.7(2)
H17A C17C H17B 108.2
C18C C17C H17A 109.7
C18C C17C H17B 109.7
N1C C18C C17C 114.4(3)
N1C C18C H18A 108.7
N1C C18C H18B 108.7
C17C C18C H18A 108.7
C17C C18C H18B 108.7
H18A C18C H18B 107.6
H3RA C3R H3RB 107.8
C2R C3R H3RA 109.1
C2R C3R H3RB 109.1
C2R C3R C4R 112.69(16)
C4R C3R H3RA 109.1
C4R C3R H3RB 109.1
H1RA C1R H1RB 109.5
H1RA C1R H1RC 109.5
H1RB C1R H1RC 109.5
C2R C1R H1RA 109.5
C2R C1R H1RB 109.5
C2R C1R H1RC 109.5
C3R C2R H2RA 109.0
C3R C2R H2RB 109.0
C1R C2R C3R 112.94(16)
C1R C2R H2RA 109.0
C1R C2R H2RB 109.0
H2RA C2R H2RB 107.8
C3R C4R H4RA 109.0
C3R C4R H4RB 109.0
C3R C4R C5R 112.73(16)
H4RA C4R H4RB 107.8
C5R C4R H4RA 109.0
C5R C4R H4RB 109.0
C4R C5R H5RA 109.5
C4R C5R H5RB 109.5
C4R C5R H5RC 109.5
H5RA C5R H5RB 109.5
H5RA C5R H5RC 109.5
H5RB C5R H5RC 109.5
H3SA C3S H3SB 107.8
C2S C3S H3SA 109.0
C2S C3S H3SB 109.0
C2S C3S C4S 112.80(16)
C4S C3S H3SA 109.0
C4S C3S H3SB 109.0
H1SA C1S H1SB 109.5
H1SA C1S H1SC 109.5
H1SB C1S H1SC 109.5
C2S C1S H1SA 109.5
C2S C1S H1SB 109.5
C2S C1S H1SC 109.5
C3S C2S C1S 112.82(16)
C3S C2S H2SA 109.0
C3S C2S H2SB 109.0
C1S C2S H2SA 109.0
C1S C2S H2SB 109.0
H2SA C2S H2SB 107.8
C3S C4S H4SA 109.0
C3S C4S H4SB 109.0
H4SA C4S H4SB 107.8
C5S C4S C3S 112.82(16)
C5S C4S H4SA 109.0
C5S C4S H4SB 109.0
C4S C5S H5SA 109.5
C4S C5S H5SB 109.5
C4S C5S H5SC 109.5
H5SA C5S H5SB 109.5
H5SA C5S H5SC 109.5
H5SB C5S H5SC 109.5

loop_
_geom_bond_atom_site_label_1
_geom_bond_atom_site_label_2
_geom_bond_distance
Cr1 N4 1.554(2)
Cr1 N1 1.736(2)
Cr1 N2 1.881(2)
Cr1 N3 1.863(2)
N1 C1 1.359(4)
N2 C7 1.463(4)
N2 C10 1.471(4)
N3 C13 1.462(4)
N3 C16 1.462(4)
C1 C2 1.413(4)
C1 C6 1.407(4)
C2 H2 0.9500
C2 C3 1.379(4)
C3 H3 0.9500
C3 C4 1.386(5)
C4 H4 0.9500
C4 C5 1.381(5)
C5 H5 0.9500
C5 C6 1.374(5)
C6 H6 0.9500
C7 H7 1.0000
C7 C8 1.524(5)
C7 C9 1.521(4)
C8 H8A 0.9800
C8 H8B 0.9800
C8 H8C 0.9800
C9 H9A 0.9800
C9 H9B 0.9800
C9 H9C 0.9800
C10 H10 1.0000
C10 C11 1.505(5)
C10 C12 1.528(5)
C11 H11C 0.9800
C11 H11D 0.9800
C11 H11E 0.9800
C12 H12C 0.9800
C12 H12D 0.9800
C12 H12E 0.9800
C13 H13 1.0000
C13 C14 1.525(4)
C13 C15 1.522(4)
C14 H14C 0.9800
C14 H14D 0.9800
C14 H14E 0.9800
C15 H15C 0.9800
C15 H15D 0.9800
C15 H15E 0.9800
C16 H16 1.0000
C16 C17 1.537(4)
C16 C18 1.523(4)
C17 H17C 0.9800
C17 H17D 0.9800
C17 H17E 0.9800
C18 H18C 0.9800
C18 H18D 0.9800
C18 H18E 0.9800
K1 O1C 2.892(2)
K1 O2C 2.7940(19)
K1 O3C 2.865(2)
K1 O4C 2.768(2)
K1 O5C 2.7687(19)
K1 O6C 2.839(2)
K1 N1C 2.963(3)
K1 N2C 3.009(2)
O1C C2C 1.418(4)
O1C C3C 1.424(3)
O2C C4C 1.427(3)
O2C C5C 1.420(3)
O3C C8C 1.423(4)
O3C C9C 1.413(4)
O4C C10C 1.425(4)
O4C C11C 1.414(4)
O5C C14C 1.420(3)
O5C C15C 1.425(3)
O6C C16C 1.433(4)
O6C C17C 1.421(4)
N1C C1C 1.461(4)
N1C C12C 1.484(4)
N1C C18C 1.469(4)
N2C C6C 1.465(4)
N2C C7C 1.464(4)
N2C C13C 1.474(4)
C1C H1CA 0.9900
C1C H1CB 0.9900
C1C C2C 1.510(5)
C2C H2CA 0.9900
C2C H2CB 0.9900
C3C H3CA 0.9900
C3C H3CB 0.9900
C3C C4C 1.491(4)
C4C H4CA 0.9900
C4C H4CB 0.9900
C5C H5CA 0.9900
C5C H5CB 0.9900
C5C C6C 1.502(4)
C6C H6CA 0.9900
C6C H6CB 0.9900
C7C H7CA 0.9900
C7C H7CB 0.9900
C7C C8C 1.494(5)
C8C H8CA 0.9900
C8C H8CB 0.9900
C9C H9CA 0.9900
C9C H9CB 0.9900
C9C C10C 1.478(5)
C10C H10A 0.9900
C10C H10B 0.9900
C11C H11A 0.9900
C11C H11B 0.9900
C11C C12C 1.496(5)
C12C H12A 0.9900
C12C H12B 0.9900
C13C H13A 0.9900
C13C H13B 0.9900
C13C C14C 1.497(4)
C14C H14A 0.9900
C14C H14B 0.9900
C15C H15A 0.9900
C15C H15B 0.9900
C15C C16C 1.490(4)
C16C H16A 0.9900
C16C H16B 0.9900
C17C H17A 0.9900
C17C H17B 0.9900
C17C C18C 1.499(5)
C18C H18A 0.9900
C18C H18B 0.9900
C3R H3RA 0.9900
C3R H3RB 0.9900
C3R C2R 1.4998(10)
C3R C4R 1.5002(10)
C1R H1RA 0.9800
C1R H1RB 0.9800
C1R H1RC 0.9800
C1R C2R 1.4995(10)
C2R H2RA 0.9900
C2R H2RB 0.9900
C4R H4RA 0.9900
C4R H4RB 0.9900
C4R C5R 1.5002(10)
C5R H5RA 0.9800
C5R H5RB 0.9800
C5R H5RC 0.9800
C3S H3SA 0.9900
C3S H3SB 0.9900
C3S C2S 1.4998(10)
C3S C4S 1.5000(10)
C1S H1SA 0.9800
C1S H1SB 0.9800
C1S H1SC 0.9800
C1S C2S 1.5001(10)
C2S H2SA 0.9900
C2S H2SB 0.9900
C4S H4SA 0.9900
C4S H4SB 0.9900
C4S C5S 1.4997(10)
C5S H5SA 0.9800
C5S H5SB 0.9800
C5S H5SC 0.9800

loop_
_geom_torsion_atom_site_label_1
_geom_torsion_atom_site_label_2
_geom_torsion_atom_site_label_3
_geom_torsion_atom_site_label_4
_geom_torsion
Cr1 N1 C1 C2 -56.2(4)
Cr1 N1 C1 C6 128.5(3)
Cr1 N2 C7 C8 -63.1(4)
Cr1 N2 C7 C9 61.5(3)
Cr1 N2 C10 C11 106.1(3)
Cr1 N2 C10 C12 -127.0(3)
Cr1 N3 C13 C14 -109.7(3)
Cr1 N3 C13 C15 122.2(2)
Cr1 N3 C16 C17 59.8(4)
Cr1 N3 C16 C18 -63.3(3)
N4 Cr1 N1 C1 -6.6(3)
N4 Cr1 N2 C7 23.1(3)
N4 Cr1 N2 C10 -148.6(2)
N4 Cr1 N3 C13 -178.42(19)
N4 Cr1 N3 C16 12.4(3)
N1 Cr1 N2 C7 144.1(2)
N1 Cr1 N2 C10 -27.6(2)
N1 Cr1 N3 C13 62.9(2)
N1 Cr1 N3 C16 -106.3(3)
N1 C1 C2 C3 -175.1(3)
N1 C1 C6 C5 174.9(3)
N2 Cr1 N1 C1 -128.2(3)
N2 Cr1 N3 C13 -58.5(2)
N2 Cr1 N3 C16 132.3(2)
N3 Cr1 N1 C1 109.8(3)
N3 Cr1 N2 C7 -93.8(2)
N3 Cr1 N2 C10 94.4(2)
C1 C2 C3 C4 -0.1(5)
C2 C1 C6 C5 -0.8(4)
C2 C3 C4 C5 0.1(5)
C3 C4 C5 C6 -0.4(5)
C4 C5 C6 C1 0.8(5)
C6 C1 C2 C3 0.4(4)
C7 N2 C10 C11 -66.6(4)
C7 N2 C10 C12 60.3(4)
C10 N2 C7 C8 108.7(3)
C10 N2 C7 C9 -126.7(3)
C13 N3 C16 C17 -109.2(3)
C13 N3 C16 C18 127.7(3)
C16 N3 C13 C14 61.1(3)
C16 N3 C13 C15 -67.0(3)
K1 O1C C2C C1C -47.1(3)
K1 O1C C3C C4C 53.0(2)
K1 O2C C4C C3C 39.3(3)
K1 O2C C5C C6C -46.3(3)
K1 O3C C8C C7C -45.2(3)
K1 O3C C9C C10C 55.7(3)
K1 O4C C10C C9C 38.9(4)
K1 O4C C11C C12C -47.9(3)
K1 O5C C14C C13C -54.3(3)
K1 O5C C15C C16C 34.6(3)
K1 O6C C16C C15C 58.6(2)
K1 O6C C17C C18C -39.5(3)
K1 N1C C1C C2C -47.9(3)
K1 N1C C12C C11C -42.4(3)
K1 N1C C18C C17C -50.2(3)
K1 N2C C6C C5C -44.8(3)
K1 N2C C7C C8C -49.1(3)
K1 N2C C13C C14C -37.5(3)
O1C C3C C4C O2C -61.2(3)
O2C C5C C6C N2C 62.6(3)
O3C C9C C10C O4C -64.0(4)
O4C C11C C12C N1C 61.3(4)
O5C C15C C16C O6C -63.3(3)
O6C C17C C18C N1C 62.0(3)
N1C C1C C2C O1C 66.5(4)
N2C C7C C8C O3C 65.5(3)
N2C C13C C14C O5C 61.1(3)
C1C N1C C12C C11C 77.0(4)
C1C N1C C18C C17C -170.2(3)
C2C O1C C3C C4C -175.9(2)
C3C O1C C2C C1C -176.8(2)
C4C O2C C5C C6C 168.0(2)
C5C O2C C4C C3C -175.2(2)
C6C N2C C7C C8C -167.3(3)
C6C N2C C13C C14C 81.5(3)
C7C N2C C6C C5C 73.5(3)
C7C N2C C13C C14C -157.2(3)
C8C O3C C9C C10C -171.4(3)
C9C O3C C8C C7C -174.5(3)
C10C O4C C11C C12C 167.5(3)
C11C O4C C10C C9C -176.3(3)
C12C N1C C1C C2C -167.3(3)
C12C N1C C18C C17C 69.0(3)
C13C N2C C6C C5C -165.0(2)
C13C N2C C7C C8C 71.7(3)
C14C O5C C15C C16C 176.6(2)
C15C O5C C14C C13C 163.8(2)
C16C O6C C17C C18C -168.0(3)
C17C O6C C16C C15C -167.8(2)
C18C N1C C1C C2C 71.7(3)
C18C N1C C12C C11C -161.1(3)
C2R C3R C4R C5R 161.6(14)
C4R C3R C2R C1R 176.8(17)
C2S C3S C4S C5S -158.8(12)
C4S C3S C2S C1S 124.3(14)
